data_2238606
loop_
_publ_author_name
'Xi, Wen-Gang'
'Wu, Zhi-Chao'
'Zhou, Hong-Ping'

_publ_section_title
;
 Bis((<i>E</i>)-2-{3-[4-(1<i>H</i>-imidazol-1-yl-\k<i>N</i>^3^)styryl]-5,5-dimethylcyclohex-2-enylidene}malononitrile)diiodidomercury(II)
;
_journal_issue 10
_journal_name_full 'Acta Crystallographica Section E'
_journal_page_first m548
_journal_paper_doi 10.1107/S1600536813025191
_journal_volume 69
_journal_year 2013
_chemical_formula_iupac '[Hg I2 (C22 H20 N4)2]'
_chemical_formula_moiety 'C44 H40 Hg I2 N8'
_chemical_formula_sum 'C44 H40 Hg I2 N8'
_chemical_formula_weight 1135.23
_chemical_name_systematic
Bis((<i>E</i>)-2-{3-[4-(1<i>H</i>-imidazol-1-yl-\k<i>N</i>^3^)styryl]-5,5-dimethylcyclohex-2-enylidene}malononitrile)diiodidomercury(II)
_space_group_IT_number 13
_symmetry_cell_setting monoclinic
_symmetry_space_group_name_Hall '-P 2yc'
_symmetry_space_group_name_H-M 'P 1 2/c 1'
_atom_sites_solution_hydrogens geom
_atom_sites_solution_primary direct
_atom_sites_solution_secondary difmap
_audit_creation_method SHELXL-97
_cell_angle_alpha 90.00
_cell_angle_beta 103.896(10)
_cell_angle_gamma 90.00
_cell_formula_units_Z 2
_cell_length_a 18.768(3)
_cell_length_b 6.4890(9)
_cell_length_c 18.681(3)
_cell_measurement_temperature 298(2)
_cell_volume 2208.5(6)
_computing_cell_refinement 'SAINT (Bruker, 2002)'
_computing_data_collection 'SMART (Bruker, 2002)'
_computing_data_reduction 'SAINT (Bruker, 2002)'
_computing_molecular_graphics 'SHELXTL (Sheldrick, 2008)'
_computing_publication_material 'SHELXTL (Sheldrick, 2008)'
_computing_structure_refinement 'SHELXL-97 (Sheldrick, 2008)'
_computing_structure_solution 'SHELXS-97 (Sheldrick, 2008)'
_diffrn_ambient_temperature 298(2)
_diffrn_measured_fraction_theta_full 0.997
_diffrn_measured_fraction_theta_max 0.997
_diffrn_measurement_device_type 'Bruker SMART APEX CCD'
_diffrn_measurement_method 'phi and omega scans'
_diffrn_radiation_monochromator graphite
_diffrn_radiation_source 'fine-focus sealed tube'
_diffrn_radiation_type MoK\a
_diffrn_radiation_wavelength 0.71069
_diffrn_reflns_av_R_equivalents 0.0422
_diffrn_reflns_av_sigmaI/netI 0.0371
_diffrn_reflns_limit_h_max 22
_diffrn_reflns_limit_h_min -21
_diffrn_reflns_limit_k_max 7
_diffrn_reflns_limit_k_min -7
_diffrn_reflns_limit_l_max 22
_diffrn_reflns_limit_l_min -22
_diffrn_reflns_number 14665
_diffrn_reflns_theta_full 25.00
_diffrn_reflns_theta_max 25.00
_diffrn_reflns_theta_min 2.24
_exptl_absorpt_coefficient_mu 4.922
_exptl_absorpt_correction_T_max 0.4394
_exptl_absorpt_correction_T_min 0.3199
_exptl_absorpt_correction_type multi-scan
_exptl_absorpt_process_details '(SADABS; Bruker, 2002)'
_exptl_crystal_colour red
_exptl_crystal_density_diffrn 1.707
_exptl_crystal_density_method 'not measured'
_exptl_crystal_description block
_exptl_crystal_F_000 1092
_exptl_crystal_size_max 0.30
_exptl_crystal_size_mid 0.20
_exptl_crystal_size_min 0.20
_refine_diff_density_max 2.283
_refine_diff_density_min -1.858
_refine_ls_extinction_method none
_refine_ls_goodness_of_fit_ref 1.035
_refine_ls_hydrogen_treatment constr
_refine_ls_matrix_type full
_refine_ls_number_parameters 251
_refine_ls_number_reflns 3889
_refine_ls_number_restraints 0
_refine_ls_restrained_S_all 1.035
_refine_ls_R_factor_all 0.0384
_refine_ls_R_factor_gt 0.0360
_refine_ls_shift/su_max 0.001
_refine_ls_shift/su_mean 0.000
_refine_ls_structure_factor_coef Fsqd
_refine_ls_weighting_details 'calc w=1/[\s^2^(Fo^2^)+(0.0496P)^2^+4.7641P] where P=(Fo^2^+2Fc^2^)/3'
_refine_ls_weighting_scheme calc
_refine_ls_wR_factor_gt 0.0895
_refine_ls_wR_factor_ref 0.0920
_reflns_number_gt 3647
_reflns_number_total 3889
_reflns_threshold_expression >2sigma(I)
_cod_data_source_file cq2006.cif
_cod_data_source_block I
_cod_original_cell_volume 2208.5(5)
_cod_original_sg_symbol_H-M P2/c
_cod_database_code 2238606

loop_
_symmetry_equiv_pos_as_xyz
'x, y, z'
'-x, y, -z+1/2'
'-x, -y, -z'
'x, -y, z-1/2'

loop_
_atom_site_type_symbol
_atom_site_label
_atom_site_fract_x
_atom_site_fract_y
_atom_site_fract_z
_atom_site_U_iso_or_equiv
_atom_site_adp_type
_atom_site_calc_flag
_atom_site_refinement_flags
_atom_site_occupancy
_atom_site_symmetry_multiplicity
Hg Hg1 0.5000 -0.05717(4) 0.7500 0.04225(11) Uani d S 1 2
I I1 0.40548(2) -0.27343(6) 0.811929(18) 0.05948(14) Uani d . 1 1
N N1 0.0943(6) 2.1499(14) 0.1997(5) 0.136(4) Uani d . 1 1
N N2 0.2337(6) 1.6553(14) 0.1582(5) 0.125(3) Uani d . 1 1
N N3 0.4072(2) 0.4228(6) 0.5797(2) 0.0361(8) Uani d . 1 1
N N4 0.4591(2) 0.1711(6) 0.6528(2) 0.0393(9) Uani d . 1 1
C C1 0.2004(5) 1.7214(12) 0.1961(4) 0.083(2) Uani d . 1 1
C C2 0.1228(5) 1.9987(13) 0.2193(5) 0.081(2) Uani d . 1 1
C C3 0.1591(3) 1.8091(9) 0.2440(4) 0.0589(15) Uani d . 1 1
C C4 0.1556(3) 1.7198(8) 0.3090(3) 0.0465(12) Uani d . 1 1
C C5 0.1146(3) 1.8174(9) 0.3589(3) 0.0541(13) Uani d . 1 1
H H5A 0.0727 1.8906 0.3293 0.065 Uiso calc R 1 1
H H5B 0.1461 1.9179 0.3896 0.065 Uiso calc R 1 1
C C6 0.0875(3) 1.6647(9) 0.4086(3) 0.0521(13) Uani d . 1 1
C C7 0.0272(4) 1.5276(13) 0.3621(4) 0.0748(19) Uani d . 1 1
H H7A 0.0469 1.4494 0.3277 0.112 Uiso calc R 1 1
H H7B -0.0124 1.6123 0.3356 0.112 Uiso calc R 1 1
H H7C 0.0092 1.4352 0.3939 0.112 Uiso calc R 1 1
C C8 0.0573(5) 1.7859(13) 0.4649(4) 0.088(2) Uani d . 1 1
H H8A 0.0171 1.8704 0.4396 0.132 Uiso calc R 1 1
H H8B 0.0953 1.8718 0.4935 0.132 Uiso calc R 1 1
H H8C 0.0406 1.6918 0.4969 0.132 Uiso calc R 1 1
C C9 0.1524(3) 1.5320(8) 0.4483(3) 0.0501(13) Uani d . 1 1
H H9A 0.1849 1.6155 0.4853 0.060 Uiso calc R 1 1
H H9B 0.1341 1.4208 0.4736 0.060 Uiso calc R 1 1
C C10 0.1955(3) 1.4417(7) 0.3981(3) 0.0419(11) Uani d . 1 1
C C11 0.1948(3) 1.5315(8) 0.3326(3) 0.0474(12) Uani d . 1 1
H H11 0.2206 1.4693 0.3017 0.057 Uiso calc R 1 1
C C12 0.2392(3) 1.2574(8) 0.4195(3) 0.0471(12) Uani d . 1 1
H H12 0.2619 1.2009 0.3849 0.057 Uiso calc R 1 1
C C13 0.2497(3) 1.1623(8) 0.4841(3) 0.0454(11) Uani d . 1 1
H H13 0.2279 1.2220 0.5188 0.055 Uiso calc R 1 1
C C14 0.2919(3) 0.9732(7) 0.5066(3) 0.0421(11) Uani d . 1 1
C C15 0.3278(3) 0.8633(8) 0.4615(3) 0.0487(12) Uani d . 1 1
H H15 0.3264 0.9124 0.4145 0.058 Uiso calc R 1 1
C C16 0.3653(3) 0.6840(8) 0.4851(3) 0.0461(12) Uani d . 1 1
H H16 0.3890 0.6139 0.4540 0.055 Uiso calc R 1 1
C C17 0.3677(3) 0.6079(7) 0.5546(2) 0.0366(10) Uani d . 1 1
C C18 0.3317(3) 0.7111(8) 0.6003(3) 0.0469(12) Uani d . 1 1
H H18 0.3324 0.6597 0.6470 0.056 Uiso calc R 1 1
C C19 0.2945(3) 0.8915(8) 0.5759(3) 0.0485(12) Uani d . 1 1
H H19 0.2705 0.9605 0.6069 0.058 Uiso calc R 1 1
C C20 0.4439(3) 0.3009(9) 0.5405(3) 0.0488(12) Uani d . 1 1
H H20 0.4467 0.3207 0.4920 0.059 Uiso calc R 1 1
C C21 0.4750(3) 0.1469(8) 0.5857(3) 0.0476(12) Uani d . 1 1
H H21 0.5030 0.0407 0.5732 0.057 Uiso calc R 1 1
C C22 0.4183(3) 0.3371(7) 0.6475(3) 0.0413(11) Uani d . 1 1
H H22 0.3995 0.3893 0.6856 0.050 Uiso calc R 1 1

loop_
_atom_site_aniso_label
_atom_site_aniso_U_11
_atom_site_aniso_U_22
_atom_site_aniso_U_33
_atom_site_aniso_U_12
_atom_site_aniso_U_13
_atom_site_aniso_U_23
Hg1 0.0579(2) 0.04093(17) 0.03286(16) 0.000 0.02053(12) 0.000
I1 0.0757(3) 0.0706(3) 0.0394(2) -0.0295(2) 0.02794(18) -0.01058(15)
N1 0.165(8) 0.101(6) 0.144(8) 0.062(6) 0.038(6) 0.065(6)
N2 0.177(8) 0.111(6) 0.123(6) 0.046(6) 0.104(7) 0.048(5)
N3 0.040(2) 0.037(2) 0.0310(19) -0.0014(16) 0.0078(16) 0.0001(15)
N4 0.054(2) 0.035(2) 0.0290(18) 0.0050(18) 0.0109(17) 0.0047(15)
C1 0.102(6) 0.079(5) 0.079(5) 0.022(4) 0.046(5) 0.039(4)
C2 0.094(6) 0.073(4) 0.078(5) 0.021(4) 0.021(4) 0.030(4)
C3 0.056(3) 0.055(3) 0.068(4) 0.009(3) 0.018(3) 0.021(3)
C4 0.039(3) 0.044(3) 0.054(3) 0.001(2) 0.008(2) 0.008(2)
C5 0.058(3) 0.042(3) 0.062(3) 0.009(2) 0.014(3) 0.004(2)
C6 0.049(3) 0.055(3) 0.054(3) 0.005(3) 0.017(2) -0.001(3)
C7 0.048(4) 0.090(5) 0.085(5) -0.011(3) 0.014(3) 0.004(4)
C8 0.105(6) 0.091(5) 0.081(5) 0.036(5) 0.047(5) 0.005(4)
C9 0.058(3) 0.045(3) 0.047(3) -0.001(2) 0.013(3) 0.001(2)
C10 0.038(3) 0.037(3) 0.048(3) -0.0038(19) 0.006(2) 0.002(2)
C11 0.049(3) 0.043(3) 0.053(3) 0.003(2) 0.018(2) 0.008(2)
C12 0.050(3) 0.041(3) 0.053(3) 0.001(2) 0.018(2) 0.005(2)
C13 0.050(3) 0.040(3) 0.046(3) 0.000(2) 0.010(2) -0.002(2)
C14 0.046(3) 0.037(2) 0.041(3) -0.002(2) 0.007(2) 0.002(2)
C15 0.060(3) 0.046(3) 0.043(3) 0.003(3) 0.019(2) 0.012(2)
C16 0.055(3) 0.046(3) 0.043(3) 0.007(2) 0.023(2) 0.007(2)
C17 0.041(3) 0.033(2) 0.033(2) -0.002(2) 0.0049(19) -0.0004(18)
C18 0.062(3) 0.048(3) 0.030(2) 0.006(2) 0.011(2) 0.003(2)
C19 0.059(3) 0.048(3) 0.039(3) 0.012(3) 0.013(2) -0.002(2)
C20 0.063(3) 0.055(3) 0.033(2) 0.013(3) 0.020(2) 0.006(2)
C21 0.061(3) 0.049(3) 0.037(2) 0.015(3) 0.019(2) 0.002(2)
C22 0.054(3) 0.040(3) 0.034(2) 0.002(2) 0.018(2) 0.0008(19)

loop_
_atom_type_symbol
_atom_type_description
_atom_type_scat_dispersion_real
_atom_type_scat_dispersion_imag
_atom_type_scat_source
C C 0.0033 0.0016 'International Tables Vol C Tables 4.2.6.8 and 6.1.1.4'
H H 0.0000 0.0000 'International Tables Vol C Tables 4.2.6.8 and 6.1.1.4'
Hg Hg -2.3894 9.2266 'International Tables Vol C Tables 4.2.6.8 and 6.1.1.4'
I I -0.4742 1.8119 'International Tables Vol C Tables 4.2.6.8 and 6.1.1.4'
N N 0.0061 0.0033 'International Tables Vol C Tables 4.2.6.8 and 6.1.1.4'

loop_
_geom_angle_atom_site_label_1
_geom_angle_atom_site_label_2
_geom_angle_atom_site_label_3
_geom_angle_site_symmetry_1
_geom_angle_site_symmetry_3
_geom_angle
N4 Hg1 N4 2_656 . 100.90(19)
N4 Hg1 I1 2_656 2_656 122.15(10)
N4 Hg1 I1 . 2_656 97.07(10)
N4 Hg1 I1 2_656 . 97.07(10)
N4 Hg1 I1 . . 122.15(10)
I1 Hg1 I1 2_656 . 118.08(2)
C22 N3 C20 . . 106.1(4)
C22 N3 C17 . . 127.2(4)
C20 N3 C17 . . 126.6(4)
C22 N4 C21 . . 106.1(4)
C22 N4 Hg1 . . 131.2(3)
C21 N4 Hg1 . . 122.6(3)
N2 C1 C3 . . 178.8(10)
N1 C2 C3 . . 179.6(10)
C4 C3 C2 . . 122.2(6)
C4 C3 C1 . . 122.5(5)
C2 C3 C1 . . 115.3(6)
C3 C4 C11 . . 120.2(5)
C3 C4 C5 . . 121.4(5)
C11 C4 C5 . . 118.3(5)
C4 C5 C6 . . 113.7(5)
C4 C5 H5A . . 108.8
C6 C5 H5A . . 108.8
C4 C5 H5B . . 108.8
C6 C5 H5B . . 108.8
H5A C5 H5B . . 107.7
C5 C6 C8 . . 108.5(5)
C5 C6 C9 . . 108.6(5)
C8 C6 C9 . . 109.8(5)
C5 C6 C7 . . 109.9(5)
C8 C6 C7 . . 110.0(6)
C9 C6 C7 . . 110.0(5)
C6 C7 H7A . . 109.5
C6 C7 H7B . . 109.5
H7A C7 H7B . . 109.5
C6 C7 H7C . . 109.5
H7A C7 H7C . . 109.5
H7B C7 H7C . . 109.5
C6 C8 H8A . . 109.5
C6 C8 H8B . . 109.5
H8A C8 H8B . . 109.5
C6 C8 H8C . . 109.5
H8A C8 H8C . . 109.5
H8B C8 H8C . . 109.5
C10 C9 C6 . . 113.8(5)
C10 C9 H9A . . 108.8
C6 C9 H9A . . 108.8
C10 C9 H9B . . 108.8
C6 C9 H9B . . 108.8
H9A C9 H9B . . 107.7
C11 C10 C12 . . 119.1(5)
C11 C10 C9 . . 120.6(5)
C12 C10 C9 . . 120.3(5)
C10 C11 C4 . . 122.4(5)
C10 C11 H11 . . 118.8
C4 C11 H11 . . 118.8
C13 C12 C10 . . 125.7(5)
C13 C12 H12 . . 117.1
C10 C12 H12 . . 117.1
C12 C13 C14 . . 127.0(5)
C12 C13 H13 . . 116.5
C14 C13 H13 . . 116.5
C19 C14 C15 . . 117.0(5)
C19 C14 C13 . . 118.8(5)
C15 C14 C13 . . 124.1(5)
C16 C15 C14 . . 121.6(5)
C16 C15 H15 . . 119.2
C14 C15 H15 . . 119.2
C15 C16 C17 . . 120.2(5)
C15 C16 H16 . . 119.9
C17 C16 H16 . . 119.9
C16 C17 C18 . . 119.8(5)
C16 C17 N3 . . 120.5(4)
C18 C17 N3 . . 119.7(4)
C19 C18 C17 . . 119.2(5)
C19 C18 H18 . . 120.4
C17 C18 H18 . . 120.4
C18 C19 C14 . . 122.2(5)
C18 C19 H19 . . 118.9
C14 C19 H19 . . 118.9
C21 C20 N3 . . 106.9(4)
C21 C20 H20 . . 126.5
N3 C20 H20 . . 126.5
C20 C21 N4 . . 109.4(4)
C20 C21 H21 . . 125.3
N4 C21 H21 . . 125.3
N4 C22 N3 . . 111.4(4)
N4 C22 H22 . . 124.3
N3 C22 H22 . . 124.3

loop_
_geom_bond_atom_site_label_1
_geom_bond_atom_site_label_2
_geom_bond_site_symmetry_2
_geom_bond_distance
Hg1 N4 2_656 2.326(4)
Hg1 N4 . 2.326(4)
Hg1 I1 2_656 2.7277(4)
Hg1 I1 . 2.7277(4)
N1 C2 . 1.135(10)
N2 C1 . 1.135(10)
N3 C22 . 1.353(6)
N3 C20 . 1.371(6)
N3 C17 . 1.430(6)
N4 C22 . 1.311(6)
N4 C21 . 1.366(6)
C1 C3 . 1.435(10)
C2 C3 . 1.429(9)
C3 C4 . 1.362(8)
C4 C11 . 1.440(7)
C4 C5 . 1.486(8)
C5 C6 . 1.525(8)
C5 H5A . 0.9700
C5 H5B . 0.9700
C6 C8 . 1.527(9)
C6 C9 . 1.529(8)
C6 C7 . 1.535(9)
C7 H7A . 0.9600
C7 H7B . 0.9600
C7 H7C . 0.9600
C8 H8A . 0.9600
C8 H8B . 0.9600
C8 H8C . 0.9600
C9 C10 . 1.499(8)
C9 H9A . 0.9700
C9 H9B . 0.9700
C10 C11 . 1.351(7)
C10 C12 . 1.451(7)
C11 H11 . 0.9300
C12 C13 . 1.328(7)
C12 H12 . 0.9300
C13 C14 . 1.466(7)
C13 H13 . 0.9300
C14 C19 . 1.389(7)
C14 C15 . 1.394(8)
C15 C16 . 1.375(7)
C15 H15 . 0.9300
C16 C17 . 1.380(7)
C16 H16 . 0.9300
C17 C18 . 1.384(7)
C18 C19 . 1.383(7)
C18 H18 . 0.9300
C19 H19 . 0.9300
C20 C21 . 1.348(7)
C20 H20 . 0.9300
C21 H21 . 0.9300
C22 H22 . 0.9300

loop_
_geom_hbond_atom_site_label_D
_geom_hbond_atom_site_label_H
_geom_hbond_atom_site_label_A
_geom_hbond_site_symmetry_D
_geom_hbond_site_symmetry_H
_geom_hbond_site_symmetry_A
_geom_hbond_distance_DH
_geom_hbond_distance_HA
_geom_hbond_distance_DA
_geom_hbond_angle_DHA
_geom_hbond_publ_flag
C13 H13 N2 1_555 1_555 4_586 0.93 2.70 3.541(15) 151 yes
C18 H18 I1 1_555 1_555 1_565 0.93 3.09 3.864(5) 142 yes

loop_
_geom_torsion_atom_site_label_1
_geom_torsion_atom_site_label_2
_geom_torsion_atom_site_label_3
_geom_torsion_atom_site_label_4
_geom_torsion_site_symmetry_1
_geom_torsion
N4 Hg1 N4 C22 2_656 -46.1(4)
I1 Hg1 N4 C22 2_656 -170.9(4)
I1 Hg1 N4 C22 . 59.5(5)
N4 Hg1 N4 C21 2_656 134.9(4)
I1 Hg1 N4 C21 2_656 10.1(4)
I1 Hg1 N4 C21 . -119.5(4)
N1 C2 C3 C4 . 11E1(10)
N1 C2 C3 C1 . -7E1(10)
N2 C1 C3 C4 . -13E1(5)
N2 C1 C3 C2 . 5E1(5)
C2 C3 C4 C11 . -178.3(6)
C1 C3 C4 C11 . 0.8(10)
C2 C3 C4 C5 . -1.2(10)
C1 C3 C4 C5 . 177.9(7)
C3 C4 C5 C6 . 154.3(6)
C11 C4 C5 C6 . -28.5(7)
C4 C5 C6 C8 . 171.2(6)
C4 C5 C6 C9 . 51.9(6)
C4 C5 C6 C7 . -68.5(7)
C5 C6 C9 C10 . -49.4(6)
C8 C6 C9 C10 . -167.9(5)
C7 C6 C9 C10 . 70.9(6)
C6 C9 C10 C11 . 23.9(7)
C6 C9 C10 C12 . -156.7(5)
C12 C10 C11 C4 . -177.0(5)
C9 C10 C11 C4 . 2.4(8)
C3 C4 C11 C10 . 177.1(6)
C5 C4 C11 C10 . -0.1(8)
C11 C10 C12 C13 . 174.5(5)
C9 C10 C12 C13 . -5.0(8)
C10 C12 C13 C14 . 178.3(5)
C12 C13 C14 C19 . -177.6(5)
C12 C13 C14 C15 . -0.3(9)
C19 C14 C15 C16 . -1.1(8)
C13 C14 C15 C16 . -178.4(5)
C14 C15 C16 C17 . 0.3(8)
C15 C16 C17 C18 . 0.7(8)
C15 C16 C17 N3 . -179.3(5)
C22 N3 C17 C16 . 175.5(5)
C20 N3 C17 C16 . -1.7(8)
C22 N3 C17 C18 . -4.6(7)
C20 N3 C17 C18 . 178.2(5)
C16 C17 C18 C19 . -1.0(8)
N3 C17 C18 C19 . 179.1(5)
C17 C18 C19 C14 . 0.1(9)
C15 C14 C19 C18 . 0.9(8)
C13 C14 C19 C18 . 178.4(5)
C22 N3 C20 C21 . 0.4(6)
C17 N3 C20 C21 . 178.1(5)
N3 C20 C21 N4 . -0.5(7)
C22 N4 C21 C20 . 0.4(6)
Hg1 N4 C21 C20 . 179.7(4)
C21 N4 C22 N3 . -0.2(6)
Hg1 N4 C22 N3 . -179.3(3)
C20 N3 C22 N4 . -0.2(6)
C17 N3 C22 N4 . -177.8(4)
